data_2234851
loop_
_publ_author_name
'Zhang, Kou-Lin'
'Deng, Ye'
'Ng, Seik Weng'

_publ_section_title
;
 1-{[4'-(1<i>H</i>-1,2,4-Triazol-2-ium-1-ylmethyl)biphenyl-4-yl]methyl}-1<i>H</i>-1,2,4-triazol-2-ium
 bis(3-carboxy-5-iodobenzoate)--5-iodobenzene-3,5-dicarboxylic acid--water
 (1/2/2)
;
_journal_coeditor_code XU5507
_journal_issue 5
_journal_name_full 'Acta Crystallographica Section E'
_journal_page_first o1362
_journal_paper_doi 10.1107/S1600536812014584
_journal_volume 68
_journal_year 2012
_chemical_formula_iupac 'C18 H18 N6 2+, 2C8 H4 I O4 -, 2C8 H5 I O4, 2H2 O'
_chemical_formula_moiety 'C18 H18 N6 2+, 2(C8 H4 I O4 -), 2(C8 H5 I O4), 2(H2 O)'
_chemical_formula_sum 'C50 H40 I4 N6 O18'
_chemical_formula_weight 1520.48
_chemical_name_systematic
;
1-{[4'-(1<i>H</i>-1,2,4-Triazol-2-ium-1-ylmethyl)biphenyl-4-yl]methyl}-
1<i>H</i>-1,2,4-triazol-2-ium
bis(3-carboxy-5-iodobenzoate)--5-iodobenzene-3,5-dicarboxylic acid--water
(1/2/2)
;
_space_group_IT_number 2
_symmetry_cell_setting triclinic
_symmetry_space_group_name_Hall '-P 1'
_symmetry_space_group_name_H-M 'P -1'
_atom_sites_solution_hydrogens geom
_atom_sites_solution_primary direct
_atom_sites_solution_secondary difmap
_audit_creation_method SHELXL-97
_cell_angle_alpha 85.4130(10)
_cell_angle_beta 89.2620(10)
_cell_angle_gamma 65.0840(10)
_cell_formula_units_Z 1
_cell_length_a 8.2620(9)
_cell_length_b 9.6859(10)
_cell_length_c 18.661(2)
_cell_measurement_reflns_used 1261
_cell_measurement_temperature 293(2)
_cell_measurement_theta_max 23.5055
_cell_measurement_theta_min 3.2866
_cell_volume 1349.7(2)
_computing_cell_refinement 'SAINT (Bruker, 2005)'
_computing_data_collection 'APEX2 (Bruker, 2005)'
_computing_data_reduction 'SAINT (Bruker, 2005)'
_computing_molecular_graphics 'X-SEED (Barbour, 2001)'
_computing_publication_material 'publCIF (Westrip, 2010)'
_computing_structure_refinement 'SHELXL97 (Sheldrick, 2008)'
_computing_structure_solution 'SHELXS97 (Sheldrick, 2008)'
_diffrn_ambient_temperature 293(2)
_diffrn_measured_fraction_theta_full 0.959
_diffrn_measured_fraction_theta_max 0.959
_diffrn_measurement_device_type 'Bruker SMART APEX'
_diffrn_measurement_method '\w scans'
_diffrn_radiation_monochromator graphite
_diffrn_radiation_source 'fine-focus sealed tube'
_diffrn_radiation_type MoK\a
_diffrn_radiation_wavelength 0.71073
_diffrn_reflns_av_R_equivalents 0.0462
_diffrn_reflns_av_sigmaI/netI 0.0479
_diffrn_reflns_limit_h_max 10
_diffrn_reflns_limit_h_min -10
_diffrn_reflns_limit_k_max 12
_diffrn_reflns_limit_k_min -12
_diffrn_reflns_limit_l_max 24
_diffrn_reflns_limit_l_min 0
_diffrn_reflns_number 17086
_diffrn_reflns_theta_full 28.29
_diffrn_reflns_theta_max 28.29
_diffrn_reflns_theta_min 2.19
_diffrn_standards_decay_% 0
_diffrn_standards_interval_count 0
_diffrn_standards_interval_time 0
_diffrn_standards_number 0
_exptl_absorpt_coefficient_mu 2.387
_exptl_absorpt_correction_T_max 0.745688
_exptl_absorpt_correction_T_min 0.575547
_exptl_absorpt_correction_type multi-scan
_exptl_absorpt_process_details '(TWINABS; Bruker, 2005)'
_exptl_crystal_colour yellow
_exptl_crystal_density_diffrn 1.871
_exptl_crystal_density_method 'not measured'
_exptl_crystal_description prism
_exptl_crystal_F_000 738
_exptl_crystal_size_max 0.25
_exptl_crystal_size_mid 0.20
_exptl_crystal_size_min 0.15
_refine_diff_density_max 0.507
_refine_diff_density_min -1.030
_refine_ls_extinction_method none
_refine_ls_goodness_of_fit_ref 1.069
_refine_ls_hydrogen_treatment constr
_refine_ls_matrix_type full
_refine_ls_number_parameters 356
_refine_ls_number_reflns 6402
_refine_ls_number_restraints 3
_refine_ls_restrained_S_all 1.069
_refine_ls_R_factor_all 0.0603
_refine_ls_R_factor_gt 0.0410
_refine_ls_shift/su_max 0.001
_refine_ls_shift/su_mean 0.001
_refine_ls_structure_factor_coef Fsqd
_refine_ls_weighting_details 'calc w=1/[\s^2^(Fo^2^)+(0.0542P)^2^+0.3162P] where P=(Fo^2^+2Fc^2^)/3'
_refine_ls_weighting_scheme calc
_refine_ls_wR_factor_gt 0.1040
_refine_ls_wR_factor_ref 0.1162
_reflns_number_gt 4887
_reflns_number_total 6404
_reflns_threshold_expression I>2\s(I)
_cod_data_source_file xu5507.cif
_cod_data_source_block I
_cod_database_code 2234851
_cod_database_fobs_code 2234851

loop_
_symmetry_equiv_pos_as_xyz
'x, y, z'
'-x, -y, -z'

loop_
_atom_site_type_symbol
_atom_site_label
_atom_site_fract_x
_atom_site_fract_y
_atom_site_fract_z
_atom_site_U_iso_or_equiv
_atom_site_adp_type
_atom_site_calc_flag
_atom_site_refinement_flags
_atom_site_occupancy
_atom_site_symmetry_multiplicity
I I1 1.50742(6) 0.26356(5) -0.014572(19) 0.04613(13) Uani d . 1 1
I I2 -0.01012(6) 0.73309(5) 1.025823(19) 0.04621(13) Uani d . 1 1
O O1 1.7771(7) -0.2217(5) 0.1873(2) 0.0617(14) Uani d . 1 1
H H1 1.8440 -0.3039 0.2104 0.093 Uiso calc R 1 1
O O2 1.6412(8) -0.1715(6) 0.2909(3) 0.090(2) Uani d . 1 1
O O3 1.1179(6) 0.3175(5) 0.3034(2) 0.0545(12) Uani d . 1 1
H H2 1.0302 0.3831 0.3230 0.082 Uiso calc R 1 1
O O4 1.0457(7) 0.5034(5) 0.2147(3) 0.0670(15) Uani d . 1 1
O O5 -0.2756(7) 1.2072(6) 0.8193(3) 0.0674(15) Uani d . 1 1
H H3 -0.3436 1.2867 0.7946 0.101 Uiso calc R 1 1
O O6 -0.1152(7) 1.1631(5) 0.7186(2) 0.0629(15) Uani d . 1 1
O O7 0.3845(7) 0.6420(6) 0.7091(3) 0.0642(14) Uani d . 1 1
O O8 0.4582(7) 0.4805(6) 0.8062(3) 0.0673(15) Uani d . 1 1
O O1W 0.6642(8) 0.4440(6) 0.6460(3) 0.0882(19) Uani d D 1 1
H H5 0.7237 0.3629 0.6714 0.132 Uiso d RD 1 1
H H6 0.5784 0.5002 0.6700 0.132 Uiso d RD 1 1
N N1 0.7596(6) 0.6294(5) 0.4816(2) 0.0325(10) Uani d . 1 1
N N2 0.7346(6) 0.5001(5) 0.4964(2) 0.0466(14) Uani d . 1 1
H H4 0.6795 0.4775 0.5330 0.056 Uiso calc R 1 1
N N3 0.8857(7) 0.4846(6) 0.3953(3) 0.0471(13) Uani d . 1 1
C C1 1.6570(8) -0.1375(7) 0.2290(3) 0.0453(15) Uani d . 1 1
C C2 1.5356(7) 0.0170(6) 0.1926(3) 0.0336(12) Uani d . 1 1
C C3 1.3960(7) 0.1186(6) 0.2312(3) 0.0358(12) Uani d . 1 1
H H2A 1.3745 0.0900 0.2779 0.043 Uiso calc R 1 1
C C4 1.2904(8) 0.2622(6) 0.1992(3) 0.0341(12) Uani d . 1 1
C C5 1.3195(7) 0.3059(6) 0.1289(3) 0.0358(12) Uani d . 1 1
H H5A 1.2481 0.4030 0.1081 0.043 Uiso calc R 1 1
C C6 1.4566(7) 0.2024(6) 0.0901(3) 0.0328(12) Uani d . 1 1
C C7 1.5642(7) 0.0595(7) 0.1226(3) 0.0358(12) Uani d . 1 1
H H7 1.6568 -0.0089 0.0970 0.043 Uiso calc R 1 1
C C8 1.1387(8) 0.3744(7) 0.2392(3) 0.0395(13) Uani d . 1 1
C C9 -0.1449(8) 1.1247(7) 0.7801(3) 0.0407(14) Uani d . 1 1
C C10 -0.0290(8) 0.9701(6) 0.8159(3) 0.0370(13) Uani d . 1 1
C C11 0.1075(7) 0.8649(6) 0.7795(3) 0.0352(12) Uani d . 1 1
H H11 0.1308 0.8900 0.7325 0.042 Uiso calc R 1 1
C C12 0.2110(7) 0.7203(6) 0.8133(3) 0.0338(12) Uani d . 1 1
C C13 0.1764(7) 0.6829(6) 0.8832(3) 0.0352(12) Uani d . 1 1
H H13 0.2443 0.5861 0.9052 0.042 Uiso calc R 1 1
C C14 0.0413(7) 0.7890(7) 0.9203(3) 0.0371(12) Uani d . 1 1
C C15 -0.0623(7) 0.9314(7) 0.8872(3) 0.0369(12) Uani d . 1 1
H H15 -0.1543 1.0022 0.9120 0.044 Uiso calc R 1 1
C C16 0.3617(8) 0.6048(6) 0.7742(3) 0.0390(13) Uani d . 1 1
C C17 0.8114(8) 0.4178(7) 0.4436(4) 0.0462(15) Uani d . 1 1
H H17 0.8149 0.3215 0.4394 0.055 Uiso calc R 1 1
C C18 0.8480(7) 0.6189(7) 0.4213(3) 0.0412(14) Uani d . 1 1
H H18 0.8793 0.6941 0.4001 0.049 Uiso calc R 1 1
C C19 0.6785(8) 0.7581(7) 0.5267(3) 0.0417(14) Uani d . 1 1
H H19A 0.7250 0.8332 0.5137 0.050 Uiso calc R 1 1
H H19B 0.7104 0.7219 0.5768 0.050 Uiso calc R 1 1
C C20 0.4761(8) 0.8326(6) 0.5174(3) 0.0324(11) Uani d . 1 1
C C21 0.3719(8) 0.8896(7) 0.5758(3) 0.0393(13) Uani d . 1 1
H H21 0.4256 0.8836 0.6201 0.047 Uiso calc R 1 1
C C22 0.1836(7) 0.9571(7) 0.5684(3) 0.0379(13) Uani d . 1 1
H H22 0.1152 0.9953 0.6082 0.046 Uiso calc R 1 1
C C23 0.0993(6) 0.9677(6) 0.5040(3) 0.0274(11) Uani d . 1 1
C C24 0.2069(8) 0.9138(7) 0.4446(3) 0.0441(14) Uani d . 1 1
H H24 0.1531 0.9215 0.4000 0.053 Uiso calc R 1 1
C C25 0.3932(7) 0.8488(7) 0.4509(3) 0.0422(14) Uani d . 1 1
H H25 0.4619 0.8162 0.4105 0.051 Uiso calc R 1 1

loop_
_atom_site_aniso_label
_atom_site_aniso_U_11
_atom_site_aniso_U_22
_atom_site_aniso_U_33
_atom_site_aniso_U_12
_atom_site_aniso_U_13
_atom_site_aniso_U_23
I1 0.0417(2) 0.0500(3) 0.03632(19) -0.01081(19) 0.00665(19) 0.00430(19)
I2 0.0433(2) 0.0489(3) 0.03718(19) -0.01146(19) 0.00968(19) 0.00070(19)
O1 0.062(3) 0.036(3) 0.046(3) 0.018(2) 0.005(2) 0.009(2)
O2 0.096(4) 0.060(3) 0.046(3) 0.027(3) 0.019(3) 0.021(2)
O3 0.054(3) 0.046(3) 0.038(2) 0.003(2) 0.010(2) -0.005(2)
O4 0.059(3) 0.039(3) 0.058(3) 0.021(2) 0.019(2) 0.001(2)
O5 0.059(3) 0.042(3) 0.060(3) 0.018(2) 0.009(3) 0.003(2)
O6 0.080(4) 0.038(3) 0.036(3) 0.006(3) -0.003(2) 0.0080(19)
O7 0.075(4) 0.052(3) 0.044(3) -0.006(3) 0.021(2) -0.008(2)
O8 0.061(3) 0.042(3) 0.066(3) 0.010(2) 0.013(3) 0.001(2)
O1W 0.124(5) 0.056(3) 0.048(3) -0.003(3) 0.041(3) -0.003(2)
N1 0.028(2) 0.029(3) 0.035(2) -0.006(2) 0.0020(18) -0.0018(18)
N2 0.056(4) 0.035(3) 0.047(3) -0.019(3) 0.022(3) -0.002(2)
N3 0.040(3) 0.039(3) 0.042(3) 0.003(2) 0.007(2) -0.002(2)
C1 0.045(4) 0.037(3) 0.031(3) 0.004(3) 0.005(3) 0.002(2)
C2 0.031(3) 0.025(3) 0.032(3) 0.001(2) 0.002(2) -0.004(2)
C3 0.031(3) 0.037(3) 0.031(3) -0.006(3) 0.004(2) -0.007(2)
C4 0.035(3) 0.029(3) 0.029(3) -0.004(2) 0.006(2) -0.008(2)
C5 0.037(3) 0.020(3) 0.037(3) -0.001(2) 0.000(2) 0.000(2)
C6 0.029(3) 0.032(3) 0.033(3) -0.009(2) 0.000(2) 0.002(2)
C7 0.027(3) 0.037(3) 0.034(3) -0.004(2) 0.005(2) -0.005(2)
C8 0.033(3) 0.035(3) 0.036(3) 0.000(3) 0.001(2) -0.008(2)
C9 0.044(4) 0.032(3) 0.034(3) -0.003(3) -0.004(2) -0.005(2)
C10 0.033(3) 0.027(3) 0.035(3) 0.002(2) 0.001(2) -0.003(2)
C11 0.028(3) 0.030(3) 0.036(3) -0.001(2) 0.002(2) -0.002(2)
C12 0.032(3) 0.031(3) 0.032(3) -0.006(2) 0.000(2) -0.004(2)
C13 0.031(3) 0.026(3) 0.033(3) 0.002(2) -0.001(2) 0.003(2)
C14 0.034(3) 0.037(3) 0.034(3) -0.008(3) 0.004(2) -0.003(2)
C15 0.028(3) 0.035(3) 0.041(3) -0.005(2) 0.006(2) -0.010(2)
C16 0.037(3) 0.023(3) 0.042(3) 0.002(3) 0.004(2) -0.004(2)
C17 0.047(4) 0.025(3) 0.055(4) -0.004(3) 0.009(3) -0.006(3)
C18 0.038(3) 0.042(4) 0.041(3) -0.015(3) 0.009(2) 0.001(3)
C19 0.036(3) 0.041(4) 0.045(3) -0.011(3) 0.006(3) -0.012(3)
C20 0.031(3) 0.027(3) 0.036(2) -0.010(2) 0.005(3) -0.007(2)
C21 0.039(3) 0.051(4) 0.030(3) -0.020(3) 0.001(2) -0.005(2)
C22 0.033(3) 0.048(4) 0.031(3) -0.015(3) 0.009(2) -0.004(2)
C23 0.027(3) 0.021(3) 0.028(2) -0.004(2) 0.002(2) 0.0001(19)
C24 0.041(4) 0.057(4) 0.027(3) -0.013(3) -0.004(2) -0.006(3)
C25 0.032(3) 0.049(4) 0.035(3) -0.005(3) 0.006(2) -0.011(3)

loop_
_atom_type_symbol
_atom_type_description
_atom_type_scat_dispersion_real
_atom_type_scat_dispersion_imag
_atom_type_scat_source
C C 0.0033 0.0016 'International Tables Vol C Tables 4.2.6.8 and 6.1.1.4'
H H 0.0000 0.0000 'International Tables Vol C Tables 4.2.6.8 and 6.1.1.4'
N N 0.0061 0.0033 'International Tables Vol C Tables 4.2.6.8 and 6.1.1.4'
O O 0.0106 0.0060 'International Tables Vol C Tables 4.2.6.8 and 6.1.1.4'
I I -0.4742 1.8119 'International Tables Vol C Tables 4.2.6.8 and 6.1.1.4'

loop_
_geom_angle_atom_site_label_1
_geom_angle_atom_site_label_2
_geom_angle_atom_site_label_3
_geom_angle_site_symmetry_3
_geom_angle
C1 O1 H1 . 109.5
C8 O3 H2 . 109.5
C9 O5 H3 . 109.5
H5 O1W H6 . 108.6
C18 N1 N2 . 109.3(5)
C18 N1 C19 . 130.2(5)
N2 N1 C19 . 120.3(4)
C17 N2 N1 . 103.6(4)
C17 N2 H4 . 128.2
N1 N2 H4 . 128.2
C18 N3 C17 . 102.9(5)
O2 C1 O1 . 125.4(6)
O2 C1 C2 . 121.5(6)
O1 C1 C2 . 113.1(5)
C7 C2 C3 . 120.0(5)
C7 C2 C1 . 120.9(5)
C3 C2 C1 . 119.2(5)
C4 C3 C2 . 119.2(5)
C4 C3 H2A . 120.4
C2 C3 H2A . 120.4
C3 C4 C5 . 121.0(5)
C3 C4 C8 . 120.6(5)
C5 C4 C8 . 118.4(5)
C4 C5 C6 . 119.4(5)
C4 C5 H5A . 120.3
C6 C5 H5A . 120.3
C7 C6 C5 . 119.5(5)
C7 C6 I1 . 119.6(4)
C5 C6 I1 . 120.8(4)
C6 C7 C2 . 120.8(5)
C6 C7 H7 . 119.6
C2 C7 H7 . 119.6
O4 C8 O3 . 123.7(5)
O4 C8 C4 . 123.4(5)
O3 C8 C4 . 112.9(5)
O6 C9 O5 . 125.4(6)
O6 C9 C10 . 120.9(5)
O5 C9 C10 . 113.7(5)
C11 C10 C15 . 119.7(5)
C11 C10 C9 . 120.7(5)
C15 C10 C9 . 119.6(5)
C10 C11 C12 . 119.8(5)
C10 C11 H11 . 120.1
C12 C11 H11 . 120.1
C13 C12 C11 . 120.1(5)
C13 C12 C16 . 119.6(5)
C11 C12 C16 . 120.3(5)
C14 C13 C12 . 120.3(5)
C14 C13 H13 . 119.9
C12 C13 H13 . 119.9
C15 C14 C13 . 120.0(5)
C15 C14 I2 . 119.7(4)
C13 C14 I2 . 120.3(4)
C14 C15 C10 . 120.1(5)
C14 C15 H15 . 119.9
C10 C15 H15 . 119.9
O8 C16 O7 . 123.1(5)
O8 C16 C12 . 119.4(5)
O7 C16 C12 . 117.5(5)
N2 C17 N3 . 114.1(5)
N2 C17 H17 . 123.0
N3 C17 H17 . 123.0
N1 C18 N3 . 110.1(5)
N1 C18 H18 . 125.0
N3 C18 H18 . 125.0
N1 C19 C20 . 111.1(5)
N1 C19 H19A . 109.4
C20 C19 H19A . 109.4
N1 C19 H19B . 109.4
C20 C19 H19B . 109.4
H19A C19 H19B . 108.0
C21 C20 C25 . 119.0(5)
C21 C20 C19 . 119.4(5)
C25 C20 C19 . 121.6(5)
C20 C21 C22 . 120.2(5)
C20 C21 H21 . 119.9
C22 C21 H21 . 119.9
C23 C22 C21 . 121.7(5)
C23 C22 H22 . 119.2
C21 C22 H22 . 119.2
C22 C23 C24 . 117.5(5)
C22 C23 C23 2_576 122.4(6)
C24 C23 C23 2_576 120.0(6)
C25 C24 C23 . 121.4(5)
C25 C24 H24 . 119.3
C23 C24 H24 . 119.3
C20 C25 C24 . 120.1(5)
C20 C25 H25 . 119.9
C24 C25 H25 . 119.9

loop_
_geom_bond_atom_site_label_1
_geom_bond_atom_site_label_2
_geom_bond_site_symmetry_2
_geom_bond_distance
I1 C6 . 2.085(5)
I2 C14 . 2.086(5)
O1 C1 . 1.287(7)
O1 H1 . 0.8400
O2 C1 . 1.195(8)
O3 C8 . 1.318(7)
O3 H2 . 0.8400
O4 C8 . 1.212(7)
O5 C9 . 1.298(7)
O5 H3 . 0.8400
O6 C9 . 1.232(7)
O7 C16 . 1.273(7)
O8 C16 . 1.237(7)
O1W H5 . 0.8400
O1W H6 . 0.8400
N1 C18 . 1.321(6)
N1 N2 . 1.359(6)
N1 C19 . 1.469(7)
N2 C17 . 1.302(7)
N2 H4 . 0.8800
N3 C18 . 1.335(8)
N3 C17 . 1.355(7)
C1 C2 . 1.515(8)
C2 C7 . 1.387(7)
C2 C3 . 1.397(7)
C3 C4 . 1.382(8)
C3 H2A . 0.9300
C4 C5 . 1.395(7)
C4 C8 . 1.505(7)
C5 C6 . 1.397(7)
C5 H5A . 0.9300
C6 C7 . 1.384(7)
C7 H7 . 0.9300
C9 C10 . 1.502(8)
C10 C11 . 1.376(8)
C10 C15 . 1.408(7)
C11 C12 . 1.398(7)
C11 H11 . 0.9300
C12 C13 . 1.385(7)
C12 C16 . 1.506(8)
C13 C14 . 1.382(7)
C13 H13 . 0.9300
C14 C15 . 1.378(8)
C15 H15 . 0.9300
C17 H17 . 0.9300
C18 H18 . 0.9300
C19 C20 . 1.523(8)
C19 H19A . 0.9700
C19 H19B . 0.9700
C20 C21 . 1.380(7)
C20 C25 . 1.391(7)
C21 C22 . 1.414(7)
C21 H21 . 0.9300
C22 C23 . 1.371(7)
C22 H22 . 0.9300
C23 C24 . 1.404(7)
C23 C23 2_576 1.495(10)
C24 C25 . 1.399(7)
C24 H24 . 0.9300
C25 H25 . 0.9300

loop_
_geom_hbond_atom_site_label_D
_geom_hbond_atom_site_label_H
_geom_hbond_atom_site_label_A
_geom_hbond_site_symmetry_A
_geom_hbond_distance_DH
_geom_hbond_distance_HA
_geom_hbond_distance_DA
_geom_hbond_angle_DHA
O1 H1 O4 1_645 0.84 1.90 2.666(6) 150
O3 H2 N3 . 0.84 1.84 2.642(6) 159
O5 H3 O8 1_465 0.84 1.93 2.628(6) 140
O1w H5 O6 1_645 0.84 1.97 2.803(7) 172
O1w H6 O7 . 0.84 1.81 2.638(7) 171
N2 H4 O1w . 0.88 2.12 2.899(6) 148

loop_
_geom_torsion_atom_site_label_1
_geom_torsion_atom_site_label_2
_geom_torsion_atom_site_label_3
_geom_torsion_atom_site_label_4
_geom_torsion_site_symmetry_1
_geom_torsion_site_symmetry_4
_geom_torsion
C18 N1 N2 C17 . . 0.4(6)
C19 N1 N2 C17 . . 175.2(5)
O2 C1 C2 C7 . . 174.9(7)
O1 C1 C2 C7 . . -3.3(9)
O2 C1 C2 C3 . . -3.5(10)
O1 C1 C2 C3 . . 178.3(6)
C7 C2 C3 C4 . . -1.4(9)
C1 C2 C3 C4 . . 177.0(6)
C2 C3 C4 C5 . . 1.0(9)
C2 C3 C4 C8 . . 179.9(5)
C3 C4 C5 C6 . . 0.5(9)
C8 C4 C5 C6 . . -178.5(5)
C4 C5 C6 C7 . . -1.5(8)
C4 C5 C6 I1 . . -179.1(4)
C5 C6 C7 C2 . . 1.1(9)
I1 C6 C7 C2 . . 178.7(4)
C3 C2 C7 C6 . . 0.4(9)
C1 C2 C7 C6 . . -178.0(5)
C3 C4 C8 O4 . . 177.5(6)
C5 C4 C8 O4 . . -3.6(10)
C3 C4 C8 O3 . . -2.6(8)
C5 C4 C8 O3 . . 176.3(6)
O6 C9 C10 C11 . . -3.3(10)
O5 C9 C10 C11 . . 175.3(6)
O6 C9 C10 C15 . . 177.7(6)
O5 C9 C10 C15 . . -3.6(9)
C15 C10 C11 C12 . . 0.6(9)
C9 C10 C11 C12 . . -178.4(5)
C10 C11 C12 C13 . . -0.1(9)
C10 C11 C12 C16 . . -179.5(5)
C11 C12 C13 C14 . . -1.0(9)
C16 C12 C13 C14 . . 178.4(5)
C12 C13 C14 C15 . . 1.5(9)
C12 C13 C14 I2 . . -179.7(4)
C13 C14 C15 C10 . . -1.0(9)
I2 C14 C15 C10 . . -179.8(4)
C11 C10 C15 C14 . . -0.1(9)
C9 C10 C15 C14 . . 178.9(5)
C13 C12 C16 O8 . . -3.4(9)
C11 C12 C16 O8 . . 176.0(6)
C13 C12 C16 O7 . . 177.5(6)
C11 C12 C16 O7 . . -3.1(9)
N1 N2 C17 N3 . . 0.2(7)
C18 N3 C17 N2 . . -0.7(7)
N2 N1 C18 N3 . . -0.8(7)
C19 N1 C18 N3 . . -174.9(5)
C17 N3 C18 N1 . . 0.9(7)
C18 N1 C19 C20 . . 105.3(6)
N2 N1 C19 C20 . . -68.3(6)
N1 C19 C20 C21 . . 144.5(5)
N1 C19 C20 C25 . . -37.4(7)
C25 C20 C21 C22 . . 2.8(9)
C19 C20 C21 C22 . . -179.0(5)
C20 C21 C22 C23 . . 0.2(9)
C21 C22 C23 C24 . . -2.2(8)
C21 C22 C23 C23 . 2_576 177.2(6)
C22 C23 C24 C25 . . 1.3(9)
C23 C23 C24 C25 2_576 . -178.2(6)
C21 C20 C25 C24 . . -3.7(9)
C19 C20 C25 C24 . . 178.1(6)
C23 C24 C25 C20 . . 1.7(9)
